data_7035718
loop_
_publ_author_name
'Z\'abransk\'y, Martin'
'C\'isa\<rov\'a, Ivana'
'\<St\<epni\<cka, Petr'

_publ_section_title
;
 Ferrocenylmethylation reactions with a phosphinoferrocene betaine.
;
_journal_issue 32
_journal_name_full 'Dalton transactions (Cambridge, England : 2003)'
_journal_page_first 14494
_journal_page_last 14506
_journal_paper_doi 10.1039/c5dt01877c
_journal_volume 44
_journal_year 2015
_chemical_absolute_configuration ad
_chemical_formula_moiety 'C52 H64 Br6 Fe2 Li2 O9 P2 S2 Zn2, C H4 O'
_chemical_formula_sum 'C53 H68 Br6 Fe2 Li2 O10 P2 S2 Zn2'
_chemical_formula_weight 1726.91
_space_group_crystal_system triclinic
_space_group_IT_number 1
_space_group_name_Hall 'P 1'
_space_group_name_H-M_alt 'P 1'
_atom_sites_solution_hydrogens geom
_atom_sites_solution_primary direct
_atom_sites_solution_secondary difmap
_audit_creation_method SHELXL-97
_audit_update_record
;
2015-07-01 deposited with the CCDC.
2015-07-08 downloaded from the CCDC.
;
_cell_angle_alpha 85.139(3)
_cell_angle_beta 80.198(3)
_cell_angle_gamma 85.628(3)
_cell_formula_units_Z 1
_cell_length_a 8.5888(7)
_cell_length_b 9.6908(6)
_cell_length_c 19.6231(15)
_cell_measurement_reflns_used 9981
_cell_measurement_temperature 150(2)
_cell_measurement_theta_max 27.01
_cell_measurement_theta_min 2.41
_cell_volume 1600.5(2)
_computing_cell_refinement 'Bruker SAINT'
_computing_data_collection 'Bruker APEX2'
_computing_data_reduction 'Bruker SAINT'
_computing_molecular_graphics 'PLATON (Spek, 2003)'
_computing_publication_material 'PLATON (Spek, 2003)'
_computing_structure_refinement 'SHELXL-97 (Sheldrick, 2008)'
_computing_structure_solution 'SHELXS-97 (Sheldrick, 2008)'
_diffrn_ambient_temperature 150(2)
_diffrn_measured_fraction_theta_full 1.000
_diffrn_measured_fraction_theta_max 1.000
_diffrn_measurement_device_type 'Bruker APEX-II CCD'
_diffrn_measurement_method '\f and \w scans'
_diffrn_radiation_monochromator graphite
_diffrn_radiation_source 'fine-focus sealed tube'
_diffrn_radiation_type MoK\a
_diffrn_radiation_wavelength 0.71073
_diffrn_reflns_av_R_equivalents 0.0348
_diffrn_reflns_av_sigmaI/netI 0.0626
_diffrn_reflns_limit_h_max 11
_diffrn_reflns_limit_h_min -11
_diffrn_reflns_limit_k_max 12
_diffrn_reflns_limit_k_min -12
_diffrn_reflns_limit_l_max 25
_diffrn_reflns_limit_l_min -25
_diffrn_reflns_number 32003
_diffrn_reflns_theta_full 27.50
_diffrn_reflns_theta_max 27.50
_diffrn_reflns_theta_min 1.06
_exptl_absorpt_coefficient_mu 5.096
_exptl_absorpt_correction_T_max 0.657
_exptl_absorpt_correction_T_min 0.254
_exptl_absorpt_correction_type numerical
_exptl_absorpt_process_details 'SADABS V2014/5 (Bruker AXS Inc.)'
_exptl_crystal_colour orange
_exptl_crystal_density_diffrn 1.792
_exptl_crystal_density_method 'not measured'
_exptl_crystal_description plate
_exptl_crystal_F_000 856
_exptl_crystal_size_max 0.37
_exptl_crystal_size_mid 0.17
_exptl_crystal_size_min 0.09
_refine_diff_density_max 0.784
_refine_diff_density_min -0.755
_refine_diff_density_rms 0.096
_refine_ls_abs_structure_details 'Flack H D (1983), Acta Cryst. A39, 876-881'
_refine_ls_abs_structure_Flack -0.013(6)
_refine_ls_extinction_method none
_refine_ls_goodness_of_fit_ref 1.007
_refine_ls_hydrogen_treatment constr
_refine_ls_matrix_type full
_refine_ls_number_parameters 716
_refine_ls_number_reflns 14458
_refine_ls_number_restraints 3
_refine_ls_restrained_S_all 1.007
_refine_ls_R_factor_all 0.0540
_refine_ls_R_factor_gt 0.0353
_refine_ls_shift/su_max 0.001
_refine_ls_shift/su_mean 0.000
_refine_ls_structure_factor_coef Fsqd
_refine_ls_weighting_details 'calc w=1/[\s^2^(Fo^2^)+(0.0235P)^2^+0.0000P] where P=(Fo^2^+2Fc^2^)/3'
_refine_ls_weighting_scheme calc
_refine_ls_wR_factor_gt 0.0634
_refine_ls_wR_factor_ref 0.0687
_reflns_number_gt 11651
_reflns_number_total 14458
_reflns_threshold_expression >2sigma(I)
_cod_data_source_file c5dt01877c2.cif
_cod_data_source_block za237a
_cod_depositor_comments 'Adding full bibliography for 7035709--7035719.cif.'
_cod_database_code 7035718

loop_
_space_group_symop_id
_space_group_symop_operation_xyz
1 'x, y, z'

loop_
_atom_site_label
_atom_site_type_symbol
_atom_site_fract_x
_atom_site_fract_y
_atom_site_fract_z
_atom_site_U_iso_or_equiv
_atom_site_adp_type
_atom_site_occupancy
_atom_site_symmetry_multiplicity
_atom_site_calc_flag
_atom_site_refinement_flags
Zn1 Zn 1.51098(7) 0.40424(5) 0.15103(3) 0.01813(14) Uani 1 1 d .
Zn2 Zn 0.24593(7) 0.16125(5) 0.67529(3) 0.01826(15) Uani 1 1 d .
Br1 Br 1.77979(6) 0.30756(5) 0.12217(3) 0.02460(13) Uani 1 1 d .
Br3 Br 1.31466(6) 0.23600(5) 0.16296(3) 0.02690(14) Uani 1 1 d .
Br2 Br 1.49557(7) 0.50616(5) 0.25954(3) 0.03292(15) Uani 1 1 d .
Br4 Br 0.44842(7) 0.32092(5) 0.65438(3) 0.03467(17) Uani 1 1 d .
Br5 Br -0.01358(6) 0.27588(5) 0.70051(3) 0.02679(14) Uani 1 1 d .
Br6 Br 0.24080(7) 0.04214(5) 0.57131(3) 0.02725(14) Uani 1 1 d .
Fe1 Fe 1.08516(9) 0.72758(6) 0.12392(4) 0.01643(17) Uani 1 1 d .
S1 S 0.91636(15) 0.52719(12) 0.34883(7) 0.0226(3) Uani 1 1 d .
P1 P 1.45650(16) 0.56830(12) 0.05555(7) 0.0147(3) Uani 1 1 d .
O1 O 0.8546(4) 0.3942(3) 0.37013(17) 0.0294(8) Uani 1 1 d .
O2 O 1.0446(4) 0.5644(3) 0.38181(17) 0.0279(8) Uani 1 1 d .
C1 C 1.0100(7) 0.6780(5) 0.2261(3) 0.0182(12) Uani 1 1 d .
C2 C 0.8985(7) 0.7738(5) 0.1990(3) 0.0220(13) Uani 1 1 d .
H2 H 0.7907 0.7590 0.1982 0.026 Uiso 1 1 calc R
C3 C 0.9776(7) 0.8958(5) 0.1733(3) 0.0256(14) Uani 1 1 d .
H3 H 0.9310 0.9772 0.1524 0.031 Uiso 1 1 calc R
C4 C 1.1356(7) 0.8764(5) 0.1836(3) 0.0259(14) Uani 1 1 d .
H4 H 1.2148 0.9413 0.1703 0.031 Uiso 1 1 calc R
C5 C 1.1562(7) 0.7421(5) 0.2175(3) 0.0243(13) Uani 1 1 d .
H5 H 1.2510 0.7023 0.2318 0.029 Uiso 1 1 calc R
C6 C 1.2554(6) 0.6292(5) 0.0550(3) 0.0158(12) Uani 1 1 d .
C7 C 1.1180(6) 0.5492(5) 0.0726(3) 0.0194(13) Uani 1 1 d .
H7 H 1.1159 0.4564 0.0926 0.023 Uiso 1 1 calc R
C8 C 0.9851(7) 0.6337(5) 0.0545(3) 0.0220(13) Uani 1 1 d .
H8 H 0.8790 0.6073 0.0610 0.026 Uiso 1 1 calc R
C9 C 1.0391(7) 0.7634(5) 0.0252(3) 0.0252(13) Uani 1 1 d .
H9 H 0.9752 0.8387 0.0083 0.030 Uiso 1 1 calc R
C10 C 1.2032(7) 0.7626(5) 0.0252(3) 0.0214(12) Uani 1 1 d .
H10 H 1.2685 0.8371 0.0085 0.026 Uiso 1 1 calc R
C11 C 0.9795(7) 0.5337(5) 0.2572(3) 0.0214(12) Uani 1 1 d .
H11A H 1.0777 0.4734 0.2469 0.026 Uiso 1 1 calc R
H11B H 0.8973 0.4967 0.2354 0.026 Uiso 1 1 calc R
C12 C 1.5176(7) 0.4984(5) -0.0298(3) 0.0177(12) Uani 1 1 d .
C13 C 1.4107(7) 0.4904(5) -0.0735(3) 0.0237(13) Uani 1 1 d .
H13 H 1.3031 0.5203 -0.0592 0.028 Uiso 1 1 calc R
C14 C 1.4573(8) 0.4390(6) -0.1387(3) 0.0278(14) Uani 1 1 d .
H14 H 1.3823 0.4344 -0.1687 0.033 Uiso 1 1 calc R
C15 C 1.6134(8) 0.3951(5) -0.1589(3) 0.0302(15) Uani 1 1 d .
H15 H 1.6463 0.3589 -0.2029 0.036 Uiso 1 1 calc R
C16 C 1.7200(7) 0.4034(5) -0.1163(3) 0.0256(13) Uani 1 1 d .
H16 H 1.8279 0.3753 -0.1314 0.031 Uiso 1 1 calc R
C17 C 1.6739(7) 0.4529(5) -0.0496(3) 0.0260(14) Uani 1 1 d .
H17 H 1.7486 0.4549 -0.0192 0.031 Uiso 1 1 calc R
C18 C 1.5527(6) 0.7323(5) 0.0477(3) 0.0163(12) Uani 1 1 d .
C19 C 1.6184(7) 0.7931(5) -0.0154(3) 0.0213(13) Uani 1 1 d .
H19 H 1.6265 0.7450 -0.0562 0.026 Uiso 1 1 calc R
C20 C 1.6737(7) 0.9273(5) -0.0191(3) 0.0256(14) Uani 1 1 d .
H20 H 1.7182 0.9704 -0.0627 0.031 Uiso 1 1 calc R
C21 C 1.6632(7) 0.9961(5) 0.0405(3) 0.0267(14) Uani 1 1 d .
H21 H 1.7005 1.0866 0.0376 0.032 Uiso 1 1 calc R
C22 C 1.5987(6) 0.9346(5) 0.1047(3) 0.0233(13) Uani 1 1 d .
H22 H 1.5907 0.9826 0.1456 0.028 Uiso 1 1 calc R
C23 C 1.5455(6) 0.8003(5) 0.1081(3) 0.0194(12) Uani 1 1 d .
H23 H 1.5045 0.7556 0.1518 0.023 Uiso 1 1 calc R
C24 C 0.7586(7) 0.6533(5) 0.3638(3) 0.0322(14) Uani 1 1 d .
H24A H 0.6689 0.6267 0.3440 0.048 Uiso 1 1 calc R
H24B H 0.7923 0.7432 0.3420 0.048 Uiso 1 1 calc R
H24C H 0.7266 0.6602 0.4138 0.048 Uiso 1 1 calc R
Fe2 Fe 0.67154(8) -0.15833(6) 0.70932(4) 0.01529(17) Uani 1 1 d .
P2 P 0.29894(16) 0.00270(12) 0.77339(7) 0.0145(3) Uani 1 1 d .
S2 S 0.81688(16) -0.01699(12) 0.47410(7) 0.0240(3) Uani 1 1 d .
O3 O 0.6873(4) -0.0799(3) 0.45311(17) 0.0286(8) Uani 1 1 d .
O4 O 0.8595(5) 0.1154(3) 0.43786(18) 0.0383(10) Uani 1 1 d .
C51 C 0.7414(7) -0.1271(5) 0.6059(3) 0.0174(12) Uani 1 1 d .
C52 C 0.8533(7) -0.2163(5) 0.6354(3) 0.0204(12) Uani 1 1 d .
H52 H 0.9615 -0.1998 0.6338 0.025 Uiso 1 1 calc R
C53 C 0.7768(7) -0.3350(5) 0.6680(3) 0.0228(12) Uani 1 1 d .
H53 H 0.8242 -0.4113 0.6924 0.027 Uiso 1 1 calc R
C54 C 0.6181(7) -0.3193(5) 0.6575(3) 0.0268(14) Uani 1 1 d .
H54 H 0.5398 -0.3839 0.6736 0.032 Uiso 1 1 calc R
C55 C 0.5943(6) -0.1906(5) 0.6189(3) 0.0187(12) Uani 1 1 d .
H55 H 0.4983 -0.1540 0.6045 0.022 Uiso 1 1 calc R
C56 C 0.5048(6) -0.0521(5) 0.7756(3) 0.0153(11) Uani 1 1 d .
C57 C 0.6388(6) 0.0273(5) 0.7531(3) 0.0194(13) Uani 1 1 d .
H57 H 0.6384 0.1164 0.7289 0.023 Uiso 1 1 calc R
C58 C 0.7720(7) -0.0485(5) 0.7727(3) 0.0247(13) Uani 1 1 d .
H58 H 0.8768 -0.0187 0.7644 0.030 Uiso 1 1 calc R
C59 C 0.7240(6) -0.1769(5) 0.8068(3) 0.0210(12) Uani 1 1 d .
H59 H 0.7911 -0.2481 0.8250 0.025 Uiso 1 1 calc R
C60 C 0.5575(7) -0.1803(5) 0.8092(3) 0.0204(12) Uani 1 1 d .
H60 H 0.4934 -0.2537 0.8292 0.024 Uiso 1 1 calc R
C61 C 0.7724(7) 0.0089(5) 0.5640(3) 0.0212(12) Uani 1 1 d .
H61A H 0.8623 0.0505 0.5784 0.025 Uiso 1 1 calc R
H61B H 0.6779 0.0740 0.5730 0.025 Uiso 1 1 calc R
C62 C 0.2386(6) 0.0769(4) 0.8566(3) 0.0155(12) Uani 1 1 d .
C63 C 0.3447(7) 0.0866(5) 0.9025(3) 0.0231(13) Uani 1 1 d .
H63 H 0.4529 0.0575 0.8891 0.028 Uiso 1 1 calc R
C64 C 0.2953(8) 0.1378(5) 0.9669(3) 0.0287(14) Uani 1 1 d .
H64 H 0.3694 0.1447 0.9971 0.034 Uiso 1 1 calc R
C65 C 0.1382(7) 0.1786(5) 0.9869(3) 0.0252(14) Uani 1 1 d .
H65 H 0.1031 0.2101 1.0319 0.030 Uiso 1 1 calc R
C66 C 0.0288(7) 0.1741(5) 0.9411(3) 0.0308(15) Uani 1 1 d .
H66 H -0.0789 0.2051 0.9543 0.037 Uiso 1 1 calc R
C67 C 0.0802(6) 0.1242(5) 0.8772(3) 0.0224(13) Uani 1 1 d .
H67 H 0.0071 0.1215 0.8461 0.027 Uiso 1 1 calc R
C68 C 0.2046(6) -0.1615(4) 0.7830(3) 0.0149(12) Uani 1 1 d .
C69 C 0.1386(6) -0.2206(5) 0.8482(3) 0.0199(12) Uani 1 1 d .
H69 H 0.1334 -0.1706 0.8882 0.024 Uiso 1 1 calc R
C70 C 0.0809(6) -0.3517(5) 0.8545(3) 0.0229(13) Uani 1 1 d .
H70 H 0.0338 -0.3901 0.8987 0.028 Uiso 1 1 calc R
C71 C 0.0914(6) -0.4267(5) 0.7969(3) 0.0247(13) Uani 1 1 d .
H71 H 0.0551 -0.5178 0.8015 0.030 Uiso 1 1 calc R
C72 C 0.1549(7) -0.3682(5) 0.7330(3) 0.0238(13) Uani 1 1 d .
H72 H 0.1616 -0.4192 0.6932 0.029 Uiso 1 1 calc R
C73 C 0.2091(6) -0.2365(5) 0.7257(3) 0.0207(13) Uani 1 1 d .
H73 H 0.2500 -0.1969 0.6809 0.025 Uiso 1 1 calc R
C74 C 0.9858(6) -0.1309(5) 0.4634(3) 0.0285(13) Uani 1 1 d .
H74A H 0.9605 -0.2215 0.4872 0.043 Uiso 1 1 calc R
H74B H 1.0697 -0.0935 0.4832 0.043 Uiso 1 1 calc R
H74C H 1.0219 -0.1415 0.4139 0.043 Uiso 1 1 calc R
Li1 Li 1.1529(10) 0.4752(8) 0.4573(5) 0.034(2) Uani 1 1 d .
Li2 Li 0.9374(11) 0.2097(8) 0.3509(4) 0.035(2) Uani 1 1 d .
O1S O 0.9975(5) 0.4234(5) 0.5371(2) 0.0500(12) Uani 1 1 d .
H1O H 1.0232 0.3891 0.5746 0.060 Uiso 1 1 d R
C1S C 0.8294(6) 0.4220(6) 0.5414(3) 0.0408(16) Uani 1 1 d .
H1S1 H 0.7854 0.5161 0.5307 0.061 Uiso 1 1 calc R
H1S2 H 0.7821 0.3888 0.5883 0.061 Uiso 1 1 calc R
H1S3 H 0.8056 0.3601 0.5080 0.061 Uiso 1 1 calc R
O2S O 1.2807(5) 0.6177(4) 0.4741(2) 0.0519(11) Uani 1 1 d .
H2O H 1.3133 0.6842 0.4464 0.062 Uiso 1 1 d R
C2S C 1.3290(10) 0.6273(7) 0.5377(4) 0.079(3) Uani 1 1 d .
H2S1 H 1.2690 0.7049 0.5611 0.118 Uiso 1 1 calc R
H2S2 H 1.4422 0.6430 0.5302 0.118 Uiso 1 1 calc R
H2S3 H 1.3098 0.5409 0.5667 0.118 Uiso 1 1 calc R
O3S O 1.2888(4) 0.3033(4) 0.4491(2) 0.0422(10) Uani 1 1 d .
H3O H 1.2598 0.2237 0.4636 0.051 Uiso 1 1 d R
C3S C 1.4588(6) 0.3029(6) 0.4438(3) 0.0444(15) Uani 1 1 d .
H3S1 H 1.5018 0.3615 0.4028 0.067 Uiso 1 1 calc R
H3S2 H 1.5052 0.2078 0.4396 0.067 Uiso 1 1 calc R
H3S3 H 1.4846 0.3391 0.4854 0.067 Uiso 1 1 calc R
O4S O 0.8463(6) 0.1580(4) 0.2749(2) 0.0536(14) Uani 1 1 d .
H4O H 0.8519 0.2198 0.2420 0.064 Uiso 1 1 d R
C4S C 0.6926(8) 0.1047(7) 0.2866(3) 0.0531(19) Uani 1 1 d .
H4S1 H 0.6713 0.0594 0.3335 0.080 Uiso 1 1 calc R
H4S2 H 0.6883 0.0370 0.2526 0.080 Uiso 1 1 calc R
H4S3 H 0.6128 0.1810 0.2816 0.080 Uiso 1 1 calc R
O5S O 0.4069(6) 0.8439(5) 0.4014(3) 0.0827(16) Uani 1 1 d .
H5O H 0.4716 0.9059 0.4211 0.099 Uiso 1 1 d R
C5S C 0.3832(6) 0.8894(6) 0.33072(18) 0.078(2) Uani 1 1 d .
H5S1 H 0.3340 0.9840 0.3298 0.117 Uiso 1 1 calc R
H5S2 H 0.3142 0.8269 0.3151 0.117 Uiso 1 1 calc R
H5S3 H 0.4857 0.8878 0.2998 0.117 Uiso 1 1 calc R
O1W O 1.1637(4) 0.2162(4) 0.33223(18) 0.0560(12) Uani 1 1 d R
H1W H 1.2050 0.2202 0.3687 0.067 Uiso 1 1 d R
H2W H 1.2378 0.2411 0.2959 0.067 Uiso 1 1 d R

loop_
_atom_site_aniso_label
_atom_site_aniso_U_11
_atom_site_aniso_U_22
_atom_site_aniso_U_33
_atom_site_aniso_U_23
_atom_site_aniso_U_13
_atom_site_aniso_U_12
Zn1 0.0203(4) 0.0179(3) 0.0162(4) 0.0006(2) -0.0047(3) 0.0000(3)
Zn2 0.0203(4) 0.0165(3) 0.0181(4) 0.0011(2) -0.0040(3) -0.0023(3)
Br1 0.0193(3) 0.0288(3) 0.0246(3) 0.0002(2) -0.0030(2) 0.0015(2)
Br3 0.0281(3) 0.0228(2) 0.0297(3) 0.0015(2) -0.0035(3) -0.0073(2)
Br2 0.0464(4) 0.0328(3) 0.0223(3) -0.0088(2) -0.0156(3) 0.0098(3)
Br4 0.0301(4) 0.0261(3) 0.0470(4) 0.0042(3) -0.0026(3) -0.0121(3)
Br5 0.0218(3) 0.0280(3) 0.0290(3) 0.0004(2) -0.0037(3) 0.0043(2)
Br6 0.0414(4) 0.0223(2) 0.0199(3) -0.0024(2) -0.0113(3) 0.0013(2)
Fe1 0.0167(4) 0.0159(3) 0.0164(4) -0.0014(3) -0.0027(3) 0.0009(3)
S1 0.0272(7) 0.0231(6) 0.0168(7) -0.0011(5) -0.0032(5) 0.0014(5)
P1 0.0156(8) 0.0151(6) 0.0135(7) -0.0015(5) -0.0029(6) -0.0005(5)
O1 0.041(2) 0.0248(17) 0.020(2) 0.0005(14) 0.0019(16) -0.0046(15)
O2 0.029(2) 0.0337(19) 0.021(2) 0.0003(15) -0.0066(16) -0.0007(15)
C1 0.020(3) 0.022(2) 0.013(3) 0.002(2) -0.008(2) 0.001(2)
C2 0.021(3) 0.026(3) 0.017(3) 0.001(2) 0.000(2) 0.004(2)
C3 0.035(4) 0.018(2) 0.022(3) -0.011(2) -0.001(3) 0.009(2)
C4 0.033(4) 0.020(3) 0.026(3) -0.010(2) -0.005(3) -0.008(2)
C5 0.019(3) 0.030(3) 0.025(3) -0.010(2) -0.005(2) 0.002(2)
C6 0.014(3) 0.020(2) 0.014(3) -0.002(2) -0.002(2) -0.006(2)
C7 0.015(3) 0.025(3) 0.021(3) -0.009(2) -0.006(2) -0.002(2)
C8 0.018(3) 0.035(3) 0.013(3) -0.007(2) -0.004(2) 0.001(2)
C9 0.028(3) 0.032(3) 0.015(3) 0.001(2) -0.009(2) 0.005(2)
C10 0.019(3) 0.031(3) 0.013(3) 0.000(2) -0.003(2) 0.003(2)
C11 0.027(3) 0.022(2) 0.015(3) 0.000(2) -0.003(2) -0.004(2)
C12 0.020(3) 0.017(2) 0.016(3) 0.002(2) -0.001(2) -0.003(2)
C13 0.022(3) 0.026(3) 0.022(3) -0.013(2) 0.001(3) 0.008(2)
C14 0.027(4) 0.033(3) 0.027(4) -0.009(3) -0.011(3) -0.003(3)
C15 0.042(4) 0.029(3) 0.019(3) -0.008(2) -0.002(3) -0.001(3)
C16 0.016(3) 0.036(3) 0.022(3) -0.002(3) 0.000(3) 0.004(2)
C17 0.019(3) 0.033(3) 0.027(4) -0.007(2) -0.006(3) 0.004(2)
C18 0.016(3) 0.015(2) 0.019(3) 0.001(2) -0.005(2) -0.002(2)
C19 0.019(3) 0.027(3) 0.020(3) -0.003(2) -0.010(2) -0.003(2)
C20 0.026(3) 0.023(3) 0.028(3) 0.010(2) -0.007(3) -0.006(2)
C21 0.027(3) 0.018(2) 0.039(4) -0.005(2) -0.013(3) -0.008(2)
C22 0.024(3) 0.024(3) 0.024(3) -0.005(2) -0.009(2) 0.001(2)
C23 0.018(3) 0.020(2) 0.021(3) -0.003(2) -0.004(2) -0.001(2)
C24 0.036(3) 0.034(3) 0.027(3) -0.009(2) -0.004(3) 0.002(2)
Fe2 0.0135(4) 0.0181(3) 0.0143(4) -0.0019(3) -0.0027(3) -0.0001(3)
P2 0.0129(8) 0.0175(6) 0.0134(7) -0.0008(5) -0.0035(6) -0.0004(5)
S2 0.0297(7) 0.0239(6) 0.0175(7) 0.0001(5) -0.0020(6) -0.0018(5)
O3 0.030(2) 0.0365(19) 0.022(2) -0.0028(16) -0.0079(16) -0.0046(16)
O4 0.066(3) 0.0286(19) 0.018(2) 0.0054(15) -0.0001(19) -0.0111(18)
C51 0.021(3) 0.018(2) 0.012(3) -0.006(2) 0.003(2) 0.000(2)
C52 0.016(3) 0.026(3) 0.017(3) -0.010(2) 0.004(2) 0.006(2)
C53 0.025(3) 0.021(2) 0.022(3) 0.001(2) -0.008(2) 0.007(2)
C54 0.027(3) 0.025(3) 0.028(3) -0.008(2) 0.000(3) 0.001(2)
C55 0.017(3) 0.026(3) 0.015(3) -0.008(2) -0.005(2) -0.002(2)
C56 0.017(3) 0.022(2) 0.007(3) -0.004(2) -0.002(2) 0.002(2)
C57 0.017(3) 0.021(2) 0.022(3) -0.008(2) 0.001(2) -0.005(2)
C58 0.019(3) 0.032(3) 0.027(3) -0.009(2) -0.008(3) -0.006(2)
C59 0.016(3) 0.038(3) 0.010(3) -0.004(2) -0.008(2) 0.008(2)
C60 0.022(3) 0.026(3) 0.011(3) 0.003(2) 0.001(2) -0.001(2)
C61 0.022(3) 0.020(2) 0.020(3) -0.003(2) 0.002(2) 0.001(2)
C62 0.018(3) 0.012(2) 0.015(3) -0.0008(19) -0.001(2) 0.001(2)
C63 0.019(3) 0.025(3) 0.026(3) -0.003(2) -0.007(3) 0.001(2)
C64 0.035(4) 0.036(3) 0.017(3) -0.008(2) -0.008(3) 0.000(3)
C65 0.031(4) 0.024(3) 0.020(3) -0.008(2) -0.001(3) 0.006(2)
C66 0.022(3) 0.035(3) 0.030(4) -0.005(3) 0.009(3) 0.007(3)
C67 0.016(3) 0.029(3) 0.022(3) -0.004(2) -0.005(3) 0.004(2)
C68 0.007(3) 0.015(2) 0.022(3) -0.002(2) -0.002(2) -0.001(2)
C69 0.020(3) 0.023(2) 0.017(3) 0.004(2) -0.005(2) 0.001(2)
C70 0.021(3) 0.028(3) 0.021(3) 0.007(2) -0.007(2) -0.005(2)
C71 0.015(3) 0.019(2) 0.039(4) 0.004(2) -0.004(3) -0.002(2)
C72 0.019(3) 0.030(3) 0.025(3) -0.012(2) -0.004(2) -0.004(2)
C73 0.017(3) 0.026(3) 0.018(3) 0.007(2) -0.002(2) -0.005(2)
C74 0.019(3) 0.042(3) 0.026(3) -0.016(3) -0.002(2) 0.002(2)
Li1 0.034(5) 0.037(5) 0.030(5) 0.003(4) -0.005(4) -0.004(4)
Li2 0.057(6) 0.031(4) 0.014(5) 0.010(4) -0.002(4) -0.008(4)
O1S 0.034(3) 0.081(3) 0.028(3) 0.020(2) -0.001(2) 0.002(2)
C1S 0.035(4) 0.063(4) 0.024(3) -0.008(3) 0.002(3) -0.008(3)
O2S 0.064(3) 0.046(2) 0.052(3) -0.003(2) -0.025(2) -0.011(2)
C2S 0.111(7) 0.073(5) 0.068(6) -0.023(4) -0.059(5) 0.017(5)
O3S 0.036(2) 0.0333(19) 0.051(3) 0.0126(18) 0.0010(19) 0.0022(16)
C3S 0.033(3) 0.058(4) 0.035(4) 0.009(3) 0.004(3) 0.004(3)
O4S 0.091(4) 0.045(2) 0.029(3) -0.0011(19) -0.015(3) -0.021(3)
C4S 0.078(6) 0.051(4) 0.027(4) -0.007(3) 0.001(4) 0.000(4)
O5S 0.090(4) 0.093(4) 0.076(4) 0.003(3) -0.033(3) -0.046(3)
C5S 0.075(6) 0.106(6) 0.061(6) 0.001(5) -0.038(5) -0.007(5)
O1W 0.047(3) 0.084(3) 0.031(2) -0.006(2) 0.009(2) 0.001(2)

loop_
_atom_type_symbol
_atom_type_description
_atom_type_scat_dispersion_real
_atom_type_scat_dispersion_imag
_atom_type_scat_source
C C 0.0033 0.0016 'International Tables Vol C Tables 4.2.6.8 and 6.1.1.4'
H H 0.0000 0.0000 'International Tables Vol C Tables 4.2.6.8 and 6.1.1.4'
Li Li -0.0003 0.0001 'International Tables Vol C Tables 4.2.6.8 and 6.1.1.4'
O O 0.0106 0.0060 'International Tables Vol C Tables 4.2.6.8 and 6.1.1.4'
P P 0.1023 0.0942 'International Tables Vol C Tables 4.2.6.8 and 6.1.1.4'
S S 0.1246 0.1234 'International Tables Vol C Tables 4.2.6.8 and 6.1.1.4'
Fe Fe 0.3463 0.8444 'International Tables Vol C Tables 4.2.6.8 and 6.1.1.4'
Zn Zn 0.2839 1.4301 'International Tables Vol C Tables 4.2.6.8 and 6.1.1.4'
Br Br -0.2901 2.4595 'International Tables Vol C Tables 4.2.6.8 and 6.1.1.4'

loop_
_geom_angle_atom_site_label_1
_geom_angle_atom_site_label_2
_geom_angle_atom_site_label_3
_geom_angle
Br2 Zn1 Br3 109.12(3)
Br2 Zn1 Br1 106.21(3)
Br3 Zn1 Br1 113.86(3)
Br2 Zn1 P1 114.28(4)
Br3 Zn1 P1 105.64(4)
Br1 Zn1 P1 107.94(4)
Br4 Zn2 Br5 112.07(3)
Br4 Zn2 Br6 110.34(3)
Br5 Zn2 Br6 104.54(3)
Br4 Zn2 P2 106.84(4)
Br5 Zn2 P2 110.37(4)
Br6 Zn2 P2 112.79(4)
C1 Fe1 C2 40.9(2)
C1 Fe1 C8 117.5(2)
C2 Fe1 C8 103.5(2)
C1 Fe1 C9 150.1(2)
C2 Fe1 C9 114.5(2)
C8 Fe1 C9 40.6(2)
C1 Fe1 C10 168.7(2)
C2 Fe1 C10 149.6(2)
C8 Fe1 C10 68.5(2)
C9 Fe1 C10 40.4(2)
C1 Fe1 C3 68.4(2)
C2 Fe1 C3 40.8(2)
C8 Fe1 C3 122.5(2)
C9 Fe1 C3 104.1(2)
C10 Fe1 C3 117.5(2)
C1 Fe1 C4 68.8(2)
C2 Fe1 C4 68.5(2)
C8 Fe1 C4 160.5(2)
C9 Fe1 C4 125.0(2)
C10 Fe1 C4 109.0(2)
C3 Fe1 C4 40.1(2)
C1 Fe1 C5 40.8(2)
C2 Fe1 C5 68.4(2)
C8 Fe1 C5 154.6(2)
C9 Fe1 C5 164.7(2)
C10 Fe1 C5 130.5(2)
C3 Fe1 C5 67.8(2)
C4 Fe1 C5 40.7(2)
C1 Fe1 C6 129.8(2)
C2 Fe1 C6 164.99(18)
C8 Fe1 C6 69.2(2)
C9 Fe1 C6 69.0(2)
C10 Fe1 C6 41.3(2)
C3 Fe1 C6 154.2(2)
C4 Fe1 C6 122.6(2)
C5 Fe1 C6 112.4(2)
C1 Fe1 C7 108.8(2)
C2 Fe1 C7 125.08(19)
C8 Fe1 C7 40.9(2)
C9 Fe1 C7 68.6(2)
C10 Fe1 C7 68.8(2)
C3 Fe1 C7 161.3(2)
C4 Fe1 C7 157.8(2)
C5 Fe1 C7 123.1(2)
C6 Fe1 C7 41.05(19)
O1 S1 O2 116.9(2)
O1 S1 C24 107.6(2)
O2 S1 C24 108.6(2)
O1 S1 C11 107.7(2)
O2 S1 C11 109.2(2)
C24 S1 C11 106.4(3)
C6 P1 C18 101.1(2)
C6 P1 C12 103.6(3)
C18 P1 C12 104.3(2)
C6 P1 Zn1 117.27(18)
C18 P1 Zn1 115.89(19)
C12 P1 Zn1 113.01(17)
S1 O1 Li2 131.9(3)
S1 O2 Li1 134.1(3)
C2 C1 C5 107.9(5)
C2 C1 C11 126.0(5)
C5 C1 C11 126.1(5)
C2 C1 Fe1 69.8(3)
C5 C1 Fe1 70.4(3)
C11 C1 Fe1 124.5(3)
C1 C2 C3 107.5(5)
C1 C2 Fe1 69.3(3)
C3 C2 Fe1 70.0(3)
C1 C2 H2 126.3
C3 C2 H2 126.3
Fe1 C2 H2 126.0
C4 C3 C2 108.9(5)
C4 C3 Fe1 70.1(3)
C2 C3 Fe1 69.2(3)
C4 C3 H3 125.5
C2 C3 H3 125.5
Fe1 C3 H3 126.7
C3 C4 C5 107.7(5)
C3 C4 Fe1 69.8(3)
C5 C4 Fe1 69.7(3)
C3 C4 H4 126.1
C5 C4 H4 126.1
Fe1 C4 H4 125.8
C1 C5 C4 108.0(5)
C1 C5 Fe1 68.8(3)
C4 C5 Fe1 69.6(3)
C1 C5 H5 126.0
C4 C5 H5 126.0
Fe1 C5 H5 127.2
C7 C6 C10 106.7(5)
C7 C6 P1 127.0(4)
C10 C6 P1 125.5(4)
C7 C6 Fe1 69.5(3)
C10 C6 Fe1 69.0(3)
P1 C6 Fe1 134.3(3)
C8 C7 C6 108.0(5)
C8 C7 Fe1 69.0(3)
C6 C7 Fe1 69.5(3)
C8 C7 H7 126.0
C6 C7 H7 126.0
Fe1 C7 H7 127.1
C9 C8 C7 108.2(5)
C9 C8 Fe1 69.7(3)
C7 C8 Fe1 70.1(3)
C9 C8 H8 125.9
C7 C8 H8 125.9
Fe1 C8 H8 125.9
C10 C9 C8 108.7(5)
C10 C9 Fe1 69.9(3)
C8 C9 Fe1 69.6(3)
C10 C9 H9 125.6
C8 C9 H9 125.6
Fe1 C9 H9 126.4
C9 C10 C6 108.4(4)
C9 C10 Fe1 69.7(3)
C6 C10 Fe1 69.7(3)
C9 C10 H10 125.8
C6 C10 H10 125.8
Fe1 C10 H10 126.4
C1 C11 S1 112.7(3)
C1 C11 H11A 109.0
S1 C11 H11A 109.0
C1 C11 H11B 109.0
S1 C11 H11B 109.0
H11A C11 H11B 107.8
C13 C12 C17 119.9(5)
C13 C12 P1 121.0(4)
C17 C12 P1 119.1(4)
C12 C13 C14 121.1(5)
C12 C13 H13 119.5
C14 C13 H13 119.5
C15 C14 C13 119.1(6)
C15 C14 H14 120.5
C13 C14 H14 120.5
C16 C15 C14 120.2(6)
C16 C15 H15 119.9
C14 C15 H15 119.9
C15 C16 C17 121.2(6)
C15 C16 H16 119.4
C17 C16 H16 119.4
C12 C17 C16 118.4(6)
C12 C17 H17 120.8
C16 C17 H17 120.8
C19 C18 C23 120.5(4)
C19 C18 P1 122.1(4)
C23 C18 P1 117.2(4)
C18 C19 C20 119.6(5)
C18 C19 H19 120.2
C20 C19 H19 120.2
C21 C20 C19 120.0(5)
C21 C20 H20 120.0
C19 C20 H20 120.0
C20 C21 C22 120.8(4)
C20 C21 H21 119.6
C22 C21 H21 119.6
C21 C22 C23 118.8(5)
C21 C22 H22 120.6
C23 C22 H22 120.6
C18 C23 C22 120.3(5)
C18 C23 H23 119.9
C22 C23 H23 119.9
S1 C24 H24A 109.5
S1 C24 H24B 109.5
H24A C24 H24B 109.5
S1 C24 H24C 109.5
H24A C24 H24C 109.5
H24B C24 H24C 109.5
C51 Fe2 C52 40.8(2)
C51 Fe2 C59 149.9(2)
C52 Fe2 C59 114.2(2)
C51 Fe2 C60 168.7(2)
C52 Fe2 C60 149.2(2)
C59 Fe2 C60 41.1(2)
C51 Fe2 C58 118.1(2)
C52 Fe2 C58 104.6(2)
C59 Fe2 C58 40.8(2)
C60 Fe2 C58 68.7(2)
C51 Fe2 C57 109.8(2)
C52 Fe2 C57 126.19(19)
C59 Fe2 C57 68.6(2)
C60 Fe2 C57 68.9(2)
C58 Fe2 C57 40.3(2)
C51 Fe2 C53 68.8(2)
C52 Fe2 C53 40.86(19)
C59 Fe2 C53 103.1(2)
C60 Fe2 C53 116.2(2)
C58 Fe2 C53 123.1(2)
C57 Fe2 C53 161.8(2)
C51 Fe2 C56 130.7(2)
C52 Fe2 C56 165.95(19)
C59 Fe2 C56 68.9(2)
C60 Fe2 C56 41.1(2)
C58 Fe2 C56 68.2(2)
C57 Fe2 C56 40.75(19)
C53 Fe2 C56 153.2(2)
C51 Fe2 C55 40.9(2)
C52 Fe2 C55 68.5(2)
C59 Fe2 C55 164.57(19)
C60 Fe2 C55 129.7(2)
C58 Fe2 C55 154.6(2)
C57 Fe2 C55 123.2(2)
C53 Fe2 C55 68.5(2)
C56 Fe2 C55 112.5(2)
C51 Fe2 C54 68.3(2)
C52 Fe2 C54 68.0(2)
C59 Fe2 C54 124.9(2)
C60 Fe2 C54 108.3(2)
C58 Fe2 C54 161.3(2)
C57 Fe2 C54 157.5(2)
C53 Fe2 C54 40.3(2)
C56 Fe2 C54 122.5(2)
C55 Fe2 C54 40.6(2)
C56 P2 C62 102.1(2)
C56 P2 C68 102.7(2)
C62 P2 C68 104.8(2)
C56 P2 Zn2 116.43(17)
C62 P2 Zn2 113.21(17)
C68 P2 Zn2 115.92(19)
O3 S2 O4 116.0(2)
O3 S2 C74 109.5(2)
O4 S2 C74 107.6(2)
O3 S2 C61 109.7(2)
O4 S2 C61 107.4(2)
C74 S2 C61 106.1(3)
S2 O4 Li2 145.8(3)
C52 C51 C55 108.2(4)
C52 C51 C61 126.5(5)
C55 C51 C61 125.2(5)
C52 C51 Fe2 69.7(3)
C55 C51 Fe2 70.8(3)
C61 C51 Fe2 127.8(3)
C51 C52 C53 108.4(5)
C51 C52 Fe2 69.5(3)
C53 C52 Fe2 70.2(3)
C51 C52 H52 125.8
C53 C52 H52 125.8
Fe2 C52 H52 126.0
C54 C53 C52 107.6(5)
C54 C53 Fe2 70.4(3)
C52 C53 Fe2 68.9(3)
C54 C53 H53 126.2
C52 C53 H53 126.2
Fe2 C53 H53 126.0
C53 C54 C55 108.7(5)
C53 C54 Fe2 69.3(3)
C55 C54 Fe2 69.7(3)
C53 C54 H54 125.6
C55 C54 H54 125.6
Fe2 C54 H54 126.9
C51 C55 C54 107.0(5)
C51 C55 Fe2 68.4(3)
C54 C55 Fe2 69.7(3)
C51 C55 H55 126.5
C54 C55 H55 126.5
Fe2 C55 H55 127.0
C57 C56 C60 107.8(5)
C57 C56 P2 127.3(4)
C60 C56 P2 124.4(4)
C57 C56 Fe2 69.5(3)
C60 C56 Fe2 69.2(3)
P2 C56 Fe2 132.4(3)
C58 C57 C56 108.3(5)
C58 C57 Fe2 69.8(3)
C56 C57 Fe2 69.8(3)
C58 C57 H57 125.8
C56 C57 H57 125.8
Fe2 C57 H57 126.1
C57 C58 C59 108.7(5)
C57 C58 Fe2 69.9(3)
C59 C58 Fe2 69.3(3)
C57 C58 H58 125.7
C59 C58 H58 125.7
Fe2 C58 H58 126.7
C58 C59 C60 108.0(5)
C58 C59 Fe2 69.9(3)
C60 C59 Fe2 69.7(3)
C58 C59 H59 126.0
C60 C59 H59 126.0
Fe2 C59 H59 125.9
C59 C60 C56 107.2(4)
C59 C60 Fe2 69.2(3)
C56 C60 Fe2 69.6(3)
C59 C60 H60 126.4
C56 C60 H60 126.4
Fe2 C60 H60 126.4
C51 C61 S2 110.6(3)
C51 C61 H61A 109.5
S2 C61 H61A 109.5
C51 C61 H61B 109.5
S2 C61 H61B 109.5
H61A C61 H61B 108.1
C63 C62 C67 117.9(5)
C63 C62 P2 122.2(4)
C67 C62 P2 119.9(4)
C64 C63 C62 121.4(5)
C64 C63 H63 119.3
C62 C63 H63 119.3
C65 C64 C63 119.6(6)
C65 C64 H64 120.2
C63 C64 H64 120.2
C64 C65 C66 120.4(5)
C64 C65 H65 119.8
C66 C65 H65 119.8
C67 C66 C65 119.1(6)
C67 C66 H66 120.5
C65 C66 H66 120.5
C66 C67 C62 121.5(6)
C66 C67 H67 119.3
C62 C67 H67 119.3
C73 C68 C69 118.4(4)
C73 C68 P2 119.7(4)
C69 C68 P2 121.7(4)
C70 C69 C68 120.3(5)
C70 C69 H69 119.9
C68 C69 H69 119.9
C71 C70 C69 120.4(5)
C71 C70 H70 119.8
C69 C70 H70 119.8
C72 C71 C70 119.2(4)
C72 C71 H71 120.4
C70 C71 H71 120.4
C71 C72 C73 121.0(5)
C71 C72 H72 119.5
C73 C72 H72 119.5
C72 C73 C68 120.6(5)
C72 C73 H73 119.7
C68 C73 H73 119.7
S2 C74 H74A 109.5
S2 C74 H74B 109.5
H74A C74 H74B 109.5
S2 C74 H74C 109.5
H74A C74 H74C 109.5
H74B C74 H74C 109.5
O2S Li1 O1S 112.9(5)
O2S Li1 O3S 107.4(4)
O1S Li1 O3S 100.9(4)
O2S Li1 O2 102.5(4)
O1S Li1 O2 109.7(4)
O3S Li1 O2 123.7(5)
O4 Li2 O4S 114.2(4)
O4 Li2 O1 99.0(4)
O4S Li2 O1 107.3(5)
O4 Li2 O1W 113.8(5)
O4S Li2 O1W 114.5(5)
O1 Li2 O1W 106.3(4)
C1S O1S Li1 128.2(5)
C1S O1S H1O 109.3
Li1 O1S H1O 122.2
O1S C1S H1S1 109.5
O1S C1S H1S2 109.5
H1S1 C1S H1S2 109.5
O1S C1S H1S3 109.5
H1S1 C1S H1S3 109.5
H1S2 C1S H1S3 109.5
C2S O2S Li1 123.1(5)
C2S O2S H2O 109.6
Li1 O2S H2O 127.3
O2S C2S H2S1 109.5
O2S C2S H2S2 109.5
H2S1 C2S H2S2 109.5
O2S C2S H2S3 109.5
H2S1 C2S H2S3 109.5
H2S2 C2S H2S3 109.5
C3S O3S Li1 121.8(4)
C3S O3S H3O 109.0
Li1 O3S H3O 124.9
O3S C3S H3S1 109.5
O3S C3S H3S2 109.5
H3S1 C3S H3S2 109.5
O3S C3S H3S3 109.5
H3S1 C3S H3S3 109.5
H3S2 C3S H3S3 109.5
C4S O4S Li2 120.6(4)
C4S O4S H4O 109.2
Li2 O4S H4O 112.4
O4S C4S H4S1 109.5
O4S C4S H4S2 109.5
H4S1 C4S H4S2 109.5
O4S C4S H4S3 109.5
H4S1 C4S H4S3 109.5
H4S2 C4S H4S3 109.5
C5S O5S H5O 113.4
O5S C5S H5S1 109.5
O5S C5S H5S2 109.5
H5S1 C5S H5S2 109.5
O5S C5S H5S3 109.5
H5S1 C5S H5S3 109.5
H5S2 C5S H5S3 109.5
Li2 O1W H1W 113.5
Li2 O1W H2W 137.0
H1W O1W H2W 106.5

loop_
_geom_bond_atom_site_label_1
_geom_bond_atom_site_label_2
_geom_bond_distance
Zn1 Br2 2.4015(8)
Zn1 Br3 2.4034(7)
Zn1 Br1 2.4174(9)
Zn1 P1 2.4367(15)
Zn2 Br4 2.3764(7)
Zn2 Br5 2.4056(9)
Zn2 Br6 2.4362(8)
Zn2 P2 2.4422(16)
Fe1 C1 2.028(5)
Fe1 C2 2.035(5)
Fe1 C8 2.037(5)
Fe1 C9 2.039(6)
Fe1 C10 2.041(5)
Fe1 C3 2.045(5)
Fe1 C4 2.048(5)
Fe1 C5 2.050(6)
Fe1 C6 2.051(5)
Fe1 C7 2.052(5)
S1 O1 1.434(3)
S1 O2 1.451(4)
S1 C24 1.757(6)
S1 C11 1.784(5)
P1 C6 1.783(6)
P1 C18 1.830(4)
P1 C12 1.839(5)
O1 Li2 1.917(9)
O2 Li1 1.984(10)
C1 C2 1.420(8)
C1 C5 1.421(7)
C1 C11 1.501(6)
C2 C3 1.421(7)
C2 H2 0.9500
C3 C4 1.403(8)
C3 H3 0.9500
C4 C5 1.424(8)
C4 H4 0.9500
C5 H5 0.9500
C6 C7 1.438(7)
C6 C10 1.445(7)
C7 C8 1.430(8)
C7 H7 0.9500
C8 C9 1.415(7)
C8 H8 0.9500
C9 C10 1.410(7)
C9 H9 0.9500
C10 H10 0.9500
C11 H11A 0.9900
C11 H11B 0.9900
C12 C13 1.368(8)
C12 C17 1.382(7)
C13 C14 1.396(8)
C13 H13 0.9500
C14 C15 1.377(8)
C14 H14 0.9500
C15 C16 1.352(8)
C15 H15 0.9500
C16 C17 1.413(8)
C16 H16 0.9500
C17 H17 0.9500
C18 C19 1.374(7)
C18 C23 1.394(7)
C19 C20 1.410(7)
C19 H19 0.9500
C20 C21 1.381(8)
C20 H20 0.9500
C21 C22 1.392(7)
C21 H21 0.9500
C22 C23 1.404(6)
C22 H22 0.9500
C23 H23 0.9500
C24 H24A 0.9800
C24 H24B 0.9800
C24 H24C 0.9800
Fe2 C51 2.021(5)
Fe2 C52 2.022(5)
Fe2 C59 2.030(5)
Fe2 C60 2.037(5)
Fe2 C58 2.038(5)
Fe2 C57 2.038(5)
Fe2 C53 2.039(5)
Fe2 C56 2.043(5)
Fe2 C55 2.053(5)
Fe2 C54 2.053(5)
P2 C56 1.814(6)
P2 C62 1.819(5)
P2 C68 1.822(4)
S2 O3 1.443(3)
S2 O4 1.454(3)
S2 C74 1.749(5)
S2 C61 1.776(5)
O4 Li2 1.907(8)
C51 C52 1.409(8)
C51 C55 1.422(7)
C51 C61 1.509(7)
C52 C53 1.418(7)
C52 H52 0.9500
C53 C54 1.408(8)
C53 H53 0.9500
C54 C55 1.424(7)
C54 H54 0.9500
C55 H55 0.9500
C56 C57 1.421(7)
C56 C60 1.434(7)
C57 C58 1.403(8)
C57 H57 0.9500
C58 C59 1.417(7)
C58 H58 0.9500
C59 C60 1.426(7)
C59 H59 0.9500
C60 H60 0.9500
C61 H61A 0.9900
C61 H61B 0.9900
C62 C63 1.398(7)
C62 C67 1.404(7)
C63 C64 1.384(8)
C63 H63 0.9500
C64 C65 1.377(8)
C64 H64 0.9500
C65 C66 1.412(8)
C65 H65 0.9500
C66 C67 1.372(7)
C66 H66 0.9500
C67 H67 0.9500
C68 C73 1.384(7)
C68 C69 1.401(7)
C69 C70 1.387(6)
C69 H69 0.9500
C70 C71 1.381(8)
C70 H70 0.9500
C71 C72 1.374(7)
C71 H71 0.9500
C72 C73 1.380(7)
C72 H72 0.9500
C73 H73 0.9500
C74 H74A 0.9800
C74 H74B 0.9800
C74 H74C 0.9800
Li1 O2S 1.910(9)
Li1 O1S 1.934(9)
Li1 O3S 1.962(9)
Li2 O4S 1.914(10)
Li2 O1W 1.920(10)
O1S C1S 1.433(6)
O1S H1O 0.8400
C1S H1S1 0.9800
C1S H1S2 0.9800
C1S H1S3 0.9800
O2S C2S 1.393(7)
O2S H2O 0.8400
C2S H2S1 0.9800
C2S H2S2 0.9800
C2S H2S3 0.9800
O3S C3S 1.445(6)
O3S H3O 0.8400
C3S H3S1 0.9800
C3S H3S2 0.9800
C3S H3S3 0.9800
O4S C4S 1.430(7)
O4S H4O 0.8400
C4S H4S1 0.9800
C4S H4S2 0.9800
C4S H4S3 0.9800
O5S C5S 1.463(6)
O5S H5O 0.9909
C5S H5S1 0.9800
C5S H5S2 0.9800
C5S H5S3 0.9800
O1W H1W 0.8552
O1W H2W 0.9002
